data_7201576
loop_
_publ_author_name
'Bo, Qi-Bing'
'Sun, Zhong-Xi'
'Forsling, Willis'

_publ_section_title
;
 A new family of 3D 3d--4f heterometallic frameworks comprising 1D
 inorganic lanthanide ladders and organic CuI-bipyridine chains
;
_journal_issue 2
_journal_name_full CrystEngComm
_journal_page_first 232
_journal_paper_doi 10.1039/b710786b
_journal_volume 10
_journal_year 2008
_chemical_formula_sum 'C34 H30 Cu2 Dy2 N6 O20 S2'
_chemical_formula_weight 1358.84
_chemical_name_systematic
;
?
;
_space_group_IT_number 2
_symmetry_cell_setting triclinic
_symmetry_space_group_name_Hall '-P 1'
_symmetry_space_group_name_H-M 'P -1'
_atom_sites_solution_hydrogens geom
_atom_sites_solution_primary direct
_atom_sites_solution_secondary difmap
_audit_creation_method SHELXL-97
_cell_angle_alpha 87.700(6)
_cell_angle_beta 67.347(6)
_cell_angle_gamma 66.628(5)
_cell_formula_units_Z 2
_cell_length_a 12.632(6)
_cell_length_b 13.234(7)
_cell_length_c 14.431(7)
_cell_measurement_reflns_used 4416
_cell_measurement_temperature 298(2)
_cell_measurement_theta_max 28.183
_cell_measurement_theta_min 2.437
_cell_volume 2025.5(17)
_computing_cell_refinement 'Bruker SMART'
_computing_data_collection 'Bruker SMART'
_computing_data_reduction 'Bruker SAINT'
_computing_molecular_graphics 'Bruker SHELXTL'
_computing_publication_material 'Bruker SHELXTL'
_computing_structure_refinement 'SHELXL-97 (Sheldrick, 1997)'
_computing_structure_solution 'SHELXS-97 (Sheldrick, 1990)'
_diffrn_ambient_temperature 298(2)
_diffrn_measured_fraction_theta_full 0.978
_diffrn_measured_fraction_theta_max 0.978
_diffrn_measurement_device_type 'CCD area detector'
_diffrn_measurement_method 'phi and omega scans'
_diffrn_radiation_monochromator graphite
_diffrn_radiation_source 'fine-focus sealed tube'
_diffrn_radiation_type MoK\a
_diffrn_radiation_wavelength 0.71073
_diffrn_reflns_av_R_equivalents 0.0440
_diffrn_reflns_av_sigmaI/netI 0.0858
_diffrn_reflns_limit_h_max 14
_diffrn_reflns_limit_h_min -15
_diffrn_reflns_limit_k_max 15
_diffrn_reflns_limit_k_min -15
_diffrn_reflns_limit_l_max 10
_diffrn_reflns_limit_l_min -17
_diffrn_reflns_number 10422
_diffrn_reflns_theta_full 25.01
_diffrn_reflns_theta_max 25.01
_diffrn_reflns_theta_min 1.69
_exptl_absorpt_coefficient_mu 4.878
_exptl_absorpt_correction_T_max 0.2655
_exptl_absorpt_correction_T_min 0.1781
_exptl_absorpt_correction_type multi-scan
_exptl_absorpt_process_details sadabs
_exptl_crystal_density_diffrn 2.228
_exptl_crystal_density_meas 0
_exptl_crystal_density_method 'not measured'
_exptl_crystal_F_000 1316
_exptl_crystal_size_max 0.54
_exptl_crystal_size_mid 0.50
_exptl_crystal_size_min 0.37
_refine_diff_density_max 4.142
_refine_diff_density_min -5.677
_refine_diff_density_rms 0.327
_refine_ls_extinction_method none
_refine_ls_goodness_of_fit_ref 1.009
_refine_ls_hydrogen_treatment mixed
_refine_ls_matrix_type full
_refine_ls_number_parameters 595
_refine_ls_number_reflns 6981
_refine_ls_number_restraints 24
_refine_ls_restrained_S_all 1.012
_refine_ls_R_factor_all 0.0880
_refine_ls_R_factor_gt 0.0628
_refine_ls_shift/su_max 0.001
_refine_ls_shift/su_mean 0.000
_refine_ls_structure_factor_coef Fsqd
_refine_ls_weighting_details 'calc w=1/[\s^2^(Fo^2^)+(0.1068P)^2^+0.0000P] where P=(Fo^2^+2Fc^2^)/3'
_refine_ls_weighting_scheme calc
_refine_ls_wR_factor_gt 0.1582
_refine_ls_wR_factor_ref 0.1817
_reflns_number_gt 4734
_reflns_number_total 6981
_reflns_threshold_expression >2sigma(I)
_cod_data_source_file b710786b.txt
_cod_data_source_block 070114c
_cod_depositor_comments
;
The following automatic conversions were performed:
'_symmetry_cell_setting' value 'Triclinic' changed to 'triclinic'
according to '/home/saulius/struct/CIF-dictionaries/cif_core.dic'
dictionary named 'cif_core.dic' version 2.4.1 from 2010-06-29.

Automatic conversion script
Id: cif_fix_enum 1527 2010-12-29 10:47:43Z saulius 
;
_cod_original_cell_volume 2025.5(18)
_cod_original_sg_symbol_H-M P-1
_cod_database_code 7201576

loop_
_symmetry_equiv_pos_as_xyz
'x, y, z'
'-x, -y, -z'

loop_
_atom_site_label
_atom_site_type_symbol
_atom_site_fract_x
_atom_site_fract_y
_atom_site_fract_z
_atom_site_U_iso_or_equiv
_atom_site_adp_type
_atom_site_occupancy
_atom_site_symmetry_multiplicity
_atom_site_calc_flag
_atom_site_refinement_flags
_atom_site_disorder_assembly
_atom_site_disorder_group
Dy1 Dy 0.68317(4) 0.87836(3) 0.07287(3) 0.01036(18) Uani 1 1 d . . .
Dy2 Dy 1.18693(4) 0.87491(3) 0.06638(3) 0.00999(18) Uani 1 1 d . . .
Cu1 Cu 0.55435(14) 0.74050(12) 0.43627(12) 0.0331(4) Uani 1 1 d . . .
Cu2 Cu 1.02451(14) 0.72360(12) 0.44674(12) 0.0344(4) Uani 1 1 d . . .
N1 N 0.7918(7) 0.6744(6) 0.0332(6) 0.0148(18) Uani 1 1 d . . .
N2 N 1.2902(7) 0.6705(6) 0.0305(6) 0.0131(18) Uani 1 1 d . . .
N3 N 0.6283(9) 0.8345(8) 0.4552(7) 0.026(2) Uani 1 1 d . . .
N4 N 0.4394(8) 0.6713(7) 0.4629(8) 0.028(2) Uani 1 1 d . . .
N5 N 0.9211(8) 0.6420(7) 0.4712(7) 0.027(2) Uani 1 1 d . . .
N6 N 1.0941(8) 0.8210(7) 0.4684(7) 0.024(2) Uani 1 1 d . . .
O1 O 0.6327(7) 0.7817(6) 0.2103(6) 0.0222(17) Uani 1 1 d . . .
O2 O 0.6868(8) 0.6307(7) 0.2868(6) 0.033(2) Uani 1 1 d . . .
O3 O 0.8238(7) 0.8107(5) -0.0976(5) 0.0209(17) Uani 1 1 d . . .
O4 O 0.9699(10) 0.6749(8) -0.2211(7) 0.056(3) Uani 1 1 d U . .
O5 O 1.1256(7) 0.7838(5) 0.2041(5) 0.0181(16) Uani 1 1 d . . .
O6 O 1.1594(8) 0.6332(6) 0.2853(6) 0.0300(19) Uani 1 1 d . . .
O7 O 1.3278(7) 0.8037(6) -0.1023(6) 0.0239(18) Uani 1 1 d . . .
O8 O 1.4690(9) 0.6630(8) -0.2269(7) 0.055(3) Uani 1 1 d U . .
O9 O 0.8631(6) 0.8257(5) 0.1221(5) 0.0162(15) Uani 1 1 d . . .
O10 O 0.8532(6) 0.9714(5) 0.0219(5) 0.0173(16) Uani 1 1 d . . .
O11 O 0.9460(6) 0.9586(5) 0.1451(5) 0.0170(16) Uani 1 1 d . . .
O12 O 1.0589(6) 0.8255(5) -0.0003(5) 0.0176(16) Uani 1 1 d . . .
O13 O 0.4423(7) 0.9545(6) 0.1471(5) 0.0208(17) Uani 1 1 d . . .
O14 O 0.5634(6) 0.8231(5) 0.0007(5) 0.0176(16) Uani 1 1 d . . .
O15 O 0.3633(7) 0.8225(5) 0.1172(6) 0.0191(16) Uani 1 1 d . . .
O16 O 0.3591(6) 0.9681(5) 0.0182(5) 0.0178(16) Uani 1 1 d . . .
O17 O 0.6006(7) 1.0322(6) 0.1987(5) 0.0274(19) Uani 1 1 d U . .
H35 H 0.5225 1.0631 0.2366 0.041 Uiso 1 1 d R . .
H36 H 0.6242 1.0849 0.1849 0.041 Uiso 1 1 d R . .
O18 O 1.1082(7) 1.0276(6) 0.1938(5) 0.0224(17) Uani 1 1 d U . .
H37 H 1.0544 1.0829 0.1810 0.034 Uiso 1 1 d R . .
H38 H 1.1586 1.0567 0.1900 0.034 Uiso 1 1 d R . .
O19 O 0.8672(10) 0.2115(8) 0.2188(7) 0.056(3) Uani 1 1 d . . .
H39 H 0.9345 0.1525 0.1944 0.084 Uiso 1 1 d R . .
H40 H 0.8322 0.2187 0.1775 0.084 Uiso 1 1 d R . .
O20 O 0.3665(10) 0.1982(9) 0.2179(8) 0.072(3) Uani 1 1 d . . .
H41 H 0.3911 0.2221 0.1615 0.109 Uiso 1 1 d R . .
H42 H 0.3539 0.1431 0.2044 0.109 Uiso 1 1 d R . .
S1 S 0.9303(2) 0.89502(19) 0.07390(18) 0.0105(5) Uani 1 1 d . . .
S2 S 0.4318(2) 0.89207(19) 0.07260(18) 0.0112(5) Uani 1 1 d . . .
C1 C 0.6917(10) 0.6781(9) 0.2097(8) 0.018(2) Uani 1 1 d . . .
C2 C 0.7730(9) 0.6131(8) 0.1070(8) 0.018(2) Uani 1 1 d . . .
C3 C 0.8287(10) 0.4956(9) 0.0874(9) 0.025(3) Uani 1 1 d . . .
H3 H 0.8167 0.4526 0.1398 0.031 Uiso 1 1 calc R . .
C4 C 0.9015(10) 0.4470(8) -0.0119(10) 0.025(3) Uani 1 1 d . . .
H4 H 0.9355 0.3703 -0.0276 0.030 Uiso 1 1 calc R . .
C5 C 0.9240(10) 0.5126(9) -0.0885(9) 0.027(3) Uani 1 1 d . . .
H5 H 0.9759 0.4805 -0.1553 0.032 Uiso 1 1 calc R . .
C6 C 0.8669(9) 0.6276(8) -0.0626(8) 0.017(2) Uani 1 1 d . . .
C7 C 0.8888(10) 0.7087(8) -0.1340(8) 0.023(3) Uani 1 1 d . . .
C8 C 1.1786(10) 0.6800(9) 0.2061(9) 0.019(2) Uani 1 1 d . . .
C9 C 1.2686(9) 0.6106(9) 0.1064(9) 0.020(2) Uani 1 1 d . . .
C10 C 1.3258(10) 0.4939(9) 0.0901(10) 0.026(3) Uani 1 1 d . . .
H10 H 1.3134 0.4523 0.1436 0.031 Uiso 1 1 calc R . .
C11 C 1.4020(10) 0.4432(9) -0.0095(10) 0.030(3) Uani 1 1 d . . .
H11 H 1.4383 0.3662 -0.0242 0.036 Uiso 1 1 calc R . .
C12 C 1.4230(10) 0.5072(9) -0.0857(10) 0.027(3) Uani 1 1 d . . .
H12 H 1.4746 0.4737 -0.1522 0.032 Uiso 1 1 calc R . .
C13 C 1.3681(9) 0.6206(9) -0.0641(8) 0.020(2) Uani 1 1 d . . .
C14 C 1.3913(10) 0.6998(9) -0.1385(8) 0.023(3) Uani 1 1 d . . .
C15 C 0.5871(11) 0.8910(10) 0.5465(9) 0.033(3) Uani 1 1 d . . .
H15 H 0.5206 0.8840 0.5999 0.039 Uiso 1 1 calc R . .
C16 C 0.6385(11) 0.9594(10) 0.5655(9) 0.034(3) Uani 1 1 d . . .
H16 H 0.6082 0.9954 0.6304 0.041 Uiso 1 1 calc R . .
C17 C 0.7365(10) 0.9733(9) 0.4856(8) 0.023(2) Uani 1 1 d . . .
C18 C 0.7812(11) 0.9144(10) 0.3925(9) 0.034(3) Uani 1 1 d . . .
H18 H 0.8479 0.9194 0.3378 0.041 Uiso 1 1 calc R . .
C19 C 0.7240(11) 0.8462(10) 0.3813(9) 0.036(3) Uani 1 1 d . . .
H19 H 0.7553 0.8066 0.3178 0.043 Uiso 1 1 calc R . .
C20 C 0.3909(10) 0.6377(9) 0.5537(9) 0.025(3) Uani 1 1 d . . .
H20 H 0.4046 0.6579 0.6077 0.030 Uiso 1 1 calc R . .
C21 C 0.3228(10) 0.5755(9) 0.5692(8) 0.025(3) Uani 1 1 d . . .
H21 H 0.2898 0.5553 0.6330 0.030 Uiso 1 1 calc R . .
C22 C 0.3032(10) 0.5426(8) 0.4893(9) 0.022(3) Uani 1 1 d . . .
C23 C 0.3514(10) 0.5772(9) 0.3970(8) 0.027(3) Uani 1 1 d . . .
H23 H 0.3393 0.5574 0.3419 0.032 Uiso 1 1 calc R . .
C24 C 0.4182(10) 0.6420(9) 0.3869(9) 0.028(3) Uani 1 1 d . . .
H24 H 0.4491 0.6657 0.3245 0.034 Uiso 1 1 calc R . .
C25 C 0.8271(11) 0.6524(10) 0.5602(9) 0.035(3) Uani 1 1 d . . .
H25 H 0.8125 0.6996 0.6140 0.042 Uiso 1 1 calc R . .
C26 C 0.7510(11) 0.5973(9) 0.5766(9) 0.033(3) Uani 1 1 d . . .
H26 H 0.6859 0.6088 0.6398 0.040 Uiso 1 1 calc R . .
C27 C 0.7713(9) 0.5236(8) 0.4980(8) 0.022(2) Uani 1 1 d . . .
C28 C 0.8698(11) 0.5121(9) 0.4050(9) 0.032(3) Uani 1 1 d . . .
H28 H 0.8866 0.4655 0.3499 0.038 Uiso 1 1 calc R . .
C29 C 0.9419(11) 0.5704(9) 0.3957(9) 0.030(3) Uani 1 1 d . . .
H29 H 1.0086 0.5598 0.3338 0.036 Uiso 1 1 calc R . .
C30 C 1.0983(11) 0.8361(9) 0.5588(9) 0.031(3) Uani 1 1 d . . .
H30 H 1.0624 0.8018 0.6118 0.037 Uiso 1 1 calc R . .
C31 C 1.1543(11) 0.9008(10) 0.5751(9) 0.031(3) Uani 1 1 d . . .
H31 H 1.1584 0.9075 0.6374 0.037 Uiso 1 1 calc R . .
C32 C 1.2045(10) 0.9558(9) 0.4976(9) 0.025(3) Uani 1 1 d . . .
C33 C 1.1979(12) 0.9411(10) 0.4065(9) 0.037(3) Uani 1 1 d . . .
H33 H 1.2299 0.9767 0.3529 0.045 Uiso 1 1 calc R . .
C34 C 1.1434(12) 0.8729(10) 0.3953(9) 0.038(3) Uani 1 1 d . . .
H34 H 1.1413 0.8629 0.3327 0.045 Uiso 1 1 calc R . .

loop_
_atom_site_aniso_label
_atom_site_aniso_U_11
_atom_site_aniso_U_22
_atom_site_aniso_U_33
_atom_site_aniso_U_23
_atom_site_aniso_U_13
_atom_site_aniso_U_12
Dy1 0.0132(3) 0.0113(3) 0.0065(3) -0.0018(2) -0.0067(2) -0.0020(2)
Dy2 0.0134(3) 0.0112(3) 0.0059(3) -0.0014(2) -0.0067(2) -0.0026(2)
Cu1 0.0417(9) 0.0368(8) 0.0380(10) 0.0054(7) -0.0226(8) -0.0264(7)
Cu2 0.0416(9) 0.0324(8) 0.0454(10) 0.0026(7) -0.0253(8) -0.0230(7)
N1 0.013(4) 0.019(5) 0.012(5) 0.001(4) -0.008(4) -0.003(4)
N2 0.012(4) 0.012(4) 0.018(5) 0.001(4) -0.010(4) -0.003(3)
N3 0.039(6) 0.032(5) 0.022(6) 0.007(4) -0.017(5) -0.023(5)
N4 0.024(5) 0.031(5) 0.034(6) -0.003(5) -0.010(5) -0.015(4)
N5 0.024(5) 0.023(5) 0.030(6) -0.011(4) -0.009(5) -0.008(4)
N6 0.031(5) 0.029(5) 0.020(5) 0.002(4) -0.013(5) -0.017(4)
O1 0.026(4) 0.022(4) 0.017(4) -0.001(3) -0.007(4) -0.009(3)
O2 0.049(5) 0.039(5) 0.021(5) 0.020(4) -0.021(4) -0.022(4)
O3 0.028(4) 0.015(4) 0.013(4) -0.004(3) -0.004(3) -0.006(3)
O4 0.070(6) 0.040(5) 0.027(5) -0.009(4) 0.006(4) -0.014(4)
O5 0.026(4) 0.016(4) 0.013(4) -0.001(3) -0.010(3) -0.006(3)
O6 0.041(5) 0.034(5) 0.025(5) 0.015(4) -0.016(4) -0.024(4)
O7 0.034(4) 0.019(4) 0.018(4) -0.006(3) -0.006(4) -0.014(3)
O8 0.061(6) 0.045(5) 0.024(5) -0.014(4) 0.006(4) -0.010(4)
O9 0.021(4) 0.020(4) 0.015(4) 0.008(3) -0.013(3) -0.009(3)
O10 0.019(4) 0.020(4) 0.019(4) 0.006(3) -0.016(3) -0.006(3)
O11 0.018(4) 0.020(4) 0.019(4) -0.002(3) -0.015(3) -0.007(3)
O12 0.015(4) 0.019(4) 0.022(4) -0.004(3) -0.015(3) -0.002(3)
O13 0.027(4) 0.026(4) 0.020(4) 0.001(3) -0.019(4) -0.010(3)
O14 0.021(4) 0.014(4) 0.020(4) -0.003(3) -0.015(3) -0.002(3)
O15 0.023(4) 0.017(4) 0.021(4) 0.004(3) -0.012(3) -0.009(3)
O16 0.018(4) 0.017(4) 0.018(4) 0.001(3) -0.013(3) -0.002(3)
O17 0.028(4) 0.033(4) 0.014(4) -0.017(3) 0.005(3) -0.017(3)
O18 0.025(4) 0.022(4) 0.014(4) -0.012(3) -0.002(3) -0.008(3)
O19 0.061(7) 0.068(7) 0.031(6) -0.007(5) -0.021(5) -0.015(6)
O20 0.074(8) 0.067(7) 0.036(7) -0.010(6) -0.014(6) 0.005(6)
S1 0.0133(12) 0.0136(12) 0.0078(13) 0.0017(10) -0.0084(11) -0.0045(10)
S2 0.0133(12) 0.0118(12) 0.0115(13) 0.0009(10) -0.0093(11) -0.0037(10)
C1 0.020(6) 0.024(6) 0.016(6) 0.005(5) -0.011(5) -0.012(5)
C2 0.020(5) 0.014(5) 0.027(7) 0.006(5) -0.017(5) -0.008(4)
C3 0.020(6) 0.025(6) 0.032(7) 0.004(5) -0.015(6) -0.006(5)
C4 0.022(6) 0.008(5) 0.051(8) -0.008(5) -0.024(6) 0.001(4)
C5 0.021(6) 0.024(6) 0.032(7) -0.017(5) -0.013(6) -0.003(5)
C6 0.014(5) 0.020(5) 0.015(6) -0.006(4) -0.009(5) -0.001(4)
C7 0.018(5) 0.019(6) 0.018(6) -0.011(5) -0.003(5) 0.002(5)
C8 0.018(5) 0.026(6) 0.027(7) 0.014(5) -0.020(5) -0.015(5)
C9 0.016(5) 0.028(6) 0.028(7) 0.003(5) -0.018(5) -0.011(5)
C10 0.021(6) 0.020(6) 0.046(8) 0.005(5) -0.022(6) -0.009(5)
C11 0.017(6) 0.014(6) 0.057(9) -0.013(6) -0.023(6) 0.004(5)
C12 0.017(6) 0.022(6) 0.035(7) -0.014(5) -0.013(6) 0.003(5)
C13 0.015(5) 0.027(6) 0.019(6) -0.010(5) -0.011(5) -0.003(5)
C14 0.018(5) 0.027(6) 0.017(6) -0.006(5) -0.007(5) -0.002(5)
C15 0.033(7) 0.055(8) 0.018(6) 0.001(6) -0.001(6) -0.034(6)
C16 0.040(7) 0.050(8) 0.019(7) -0.011(6) -0.002(6) -0.032(6)
C17 0.030(6) 0.027(6) 0.014(6) -0.002(5) -0.004(5) -0.018(5)
C18 0.038(7) 0.055(8) 0.019(7) 0.003(6) -0.009(6) -0.031(7)
C19 0.050(8) 0.048(8) 0.016(7) -0.007(6) -0.010(6) -0.029(7)
C20 0.022(6) 0.031(6) 0.023(7) 0.002(5) -0.014(5) -0.008(5)
C21 0.027(6) 0.033(6) 0.010(6) -0.005(5) -0.004(5) -0.011(5)
C22 0.020(5) 0.023(6) 0.021(6) -0.010(5) -0.007(5) -0.006(5)
C23 0.028(6) 0.042(7) 0.019(6) -0.002(5) -0.015(5) -0.016(6)
C24 0.030(6) 0.036(7) 0.024(7) 0.001(6) -0.011(6) -0.018(6)
C25 0.046(8) 0.040(7) 0.021(7) -0.009(6) -0.008(6) -0.024(6)
C26 0.038(7) 0.046(7) 0.014(6) -0.010(5) 0.002(6) -0.027(6)
C27 0.017(5) 0.018(5) 0.020(6) -0.004(5) -0.001(5) -0.003(5)
C28 0.043(7) 0.032(6) 0.020(7) -0.006(5) -0.002(6) -0.026(6)
C29 0.033(7) 0.039(7) 0.017(6) -0.006(5) -0.003(6) -0.020(6)
C30 0.036(7) 0.034(7) 0.021(7) -0.004(5) -0.003(6) -0.022(6)
C31 0.041(7) 0.045(7) 0.020(7) 0.004(6) -0.017(6) -0.026(6)
C32 0.026(6) 0.027(6) 0.020(6) -0.007(5) -0.009(5) -0.009(5)
C33 0.063(9) 0.041(7) 0.020(7) -0.004(6) -0.014(7) -0.035(7)
C34 0.070(9) 0.044(8) 0.023(7) 0.009(6) -0.024(7) -0.042(8)

loop_
_atom_type_symbol
_atom_type_description
_atom_type_scat_dispersion_real
_atom_type_scat_dispersion_imag
_atom_type_scat_source
C C 0.0033 0.0016 'International Tables Vol C Tables 4.2.6.8 and 6.1.1.4'
H H 0.0000 0.0000 'International Tables Vol C Tables 4.2.6.8 and 6.1.1.4'
N N 0.0061 0.0033 'International Tables Vol C Tables 4.2.6.8 and 6.1.1.4'
O O 0.0106 0.0060 'International Tables Vol C Tables 4.2.6.8 and 6.1.1.4'
Dy Dy -0.1892 4.4098 'International Tables Vol C Tables 4.2.6.8 and 6.1.1.4'
S S 0.1246 0.1234 'International Tables Vol C Tables 4.2.6.8 and 6.1.1.4'
Cu Cu 0.3201 1.2651 'International Tables Vol C Tables 4.2.6.8 and 6.1.1.4'

loop_
_geom_angle_atom_site_label_1
_geom_angle_atom_site_label_2
_geom_angle_atom_site_label_3
_geom_angle
_geom_angle_site_symmetry_1
_geom_angle_site_symmetry_3
_geom_angle_publ_flag
O1 Dy1 O3 129.9(2) . . ?
O1 Dy1 O16 153.9(2) . 2_675 ?
O3 Dy1 O16 74.0(2) . 2_675 ?
O1 Dy1 O17 84.8(3) . . ?
O3 Dy1 O17 141.1(2) . . ?
O16 Dy1 O17 77.4(3) 2_675 . ?
O1 Dy1 O14 91.2(2) . . ?
O3 Dy1 O14 76.2(2) . . ?
O16 Dy1 O14 84.5(2) 2_675 . ?
O17 Dy1 O14 126.6(2) . . ?
O1 Dy1 N1 65.0(3) . . ?
O3 Dy1 N1 64.9(3) . . ?
O16 Dy1 N1 137.0(3) 2_675 . ?
O17 Dy1 N1 144.7(3) . . ?
O14 Dy1 N1 74.4(2) . . ?
O1 Dy1 O9 76.5(2) . . ?
O3 Dy1 O9 90.1(2) . . ?
O16 Dy1 O9 118.4(2) 2_675 . ?
O17 Dy1 O9 80.9(2) . . ?
O14 Dy1 O9 149.3(2) . . ?
N1 Dy1 O9 74.8(2) . . ?
O1 Dy1 O13 75.4(2) . . ?
O3 Dy1 O13 127.5(2) . . ?
O16 Dy1 O13 81.0(2) 2_675 . ?
O17 Dy1 O13 71.9(2) . . ?
O14 Dy1 O13 55.7(2) . . ?
N1 Dy1 O13 114.3(2) . . ?
O9 Dy1 O13 142.2(2) . . ?
O1 Dy1 O10 127.1(2) . . ?
O3 Dy1 O10 72.0(2) . . ?
O16 Dy1 O10 65.0(2) 2_675 . ?
O17 Dy1 O10 72.3(2) . . ?
O14 Dy1 O10 140.7(2) . . ?
N1 Dy1 O10 110.8(2) . . ?
O9 Dy1 O10 53.5(2) . . ?
O13 Dy1 O10 134.8(2) . . ?
O5 Dy2 O10 151.2(2) . 2_775 ?
O5 Dy2 O7 130.3(2) . . ?
O10 Dy2 O7 75.7(2) 2_775 . ?
O5 Dy2 O18 83.7(2) . . ?
O10 Dy2 O18 77.3(3) 2_775 . ?
O7 Dy2 O18 141.9(2) . . ?
O5 Dy2 O15 78.7(2) . 1_655 ?
O10 Dy2 O15 117.9(2) 2_775 1_655 ?
O7 Dy2 O15 90.4(3) . 1_655 ?
O18 Dy2 O15 79.2(2) . 1_655 ?
O5 Dy2 O12 88.5(2) . . ?
O10 Dy2 O12 85.2(2) 2_775 . ?
O7 Dy2 O12 78.2(2) . . ?
O18 Dy2 O12 125.5(2) . . ?
O15 Dy2 O12 151.0(2) 1_655 . ?
O5 Dy2 N2 65.3(3) . . ?
O10 Dy2 N2 138.8(3) 2_775 . ?
O7 Dy2 N2 65.0(3) . . ?
O18 Dy2 N2 143.0(3) . . ?
O15 Dy2 N2 75.5(2) 1_655 . ?
O12 Dy2 N2 75.6(2) . . ?
O5 Dy2 O11 72.7(2) . . ?
O10 Dy2 O11 80.6(2) 2_775 . ?
O7 Dy2 O11 129.6(2) . . ?
O18 Dy2 O11 70.4(2) . . ?
O15 Dy2 O11 139.9(2) 1_655 . ?
O12 Dy2 O11 55.9(2) . . ?
N2 Dy2 O11 115.2(2) . . ?
O5 Dy2 O16 128.4(2) . 1_655 ?
O10 Dy2 O16 64.9(2) 2_775 1_655 ?
O7 Dy2 O16 73.4(2) . 1_655 ?
O18 Dy2 O16 71.1(2) . 1_655 ?
O15 Dy2 O16 53.2(2) 1_655 1_655 ?
O12 Dy2 O16 142.8(2) . 1_655 ?
N2 Dy2 O16 112.2(2) . 1_655 ?
O11 Dy2 O16 132.6(2) . 1_655 ?
O5 Dy2 S2 103.05(17) . 1_655 ?
O10 Dy2 S2 92.36(16) 2_775 1_655 ?
O7 Dy2 S2 80.78(18) . 1_655 ?
O18 Dy2 S2 74.10(18) . 1_655 ?
O15 Dy2 S2 25.69(16) 1_655 1_655 ?
O12 Dy2 S2 158.79(17) . 1_655 ?
N2 Dy2 S2 92.99(18) . 1_655 ?
O11 Dy2 S2 144.47(15) . 1_655 ?
O16 Dy2 S2 27.54(15) 1_655 1_655 ?
N3 Cu1 N4 160.3(4) . . ?
N3 Cu1 O2 107.1(4) . . ?
N4 Cu1 O2 92.5(4) . . ?
N6 Cu2 N5 161.3(4) . . ?
N6 Cu2 O6 103.6(3) . . ?
N5 Cu2 O6 94.9(3) . . ?
C2 N1 C6 121.1(9) . . ?
C2 N1 Dy1 119.2(7) . . ?
C6 N1 Dy1 119.7(7) . . ?
C9 N2 C13 120.5(9) . . ?
C9 N2 Dy2 119.3(7) . . ?
C13 N2 Dy2 120.2(7) . . ?
C19 N3 C15 116.2(9) . . ?
C19 N3 Cu1 122.9(8) . . ?
C15 N3 Cu1 120.9(7) . . ?
C24 N4 C20 117.6(9) . . ?
C24 N4 Cu1 119.4(8) . . ?
C20 N4 Cu1 122.5(7) . . ?
C25 N5 C29 116.6(9) . . ?
C25 N5 Cu2 123.7(7) . . ?
C29 N5 Cu2 119.7(8) . . ?
C34 N6 C30 117.5(9) . . ?
C34 N6 Cu2 121.7(8) . . ?
C30 N6 Cu2 120.8(7) . . ?
C1 O1 Dy1 124.7(7) . . ?
C1 O2 Cu1 115.6(7) . . ?
C7 O3 Dy1 125.3(7) . . ?
C8 O5 Dy2 125.0(7) . . ?
C8 O6 Cu2 125.0(7) . . ?
C14 O7 Dy2 125.7(7) . . ?
S1 O9 Dy1 107.0(4) . . ?
S1 O10 Dy2 149.4(4) . 2_775 ?
S1 O10 Dy1 94.5(3) . . ?
Dy2 O10 Dy1 116.0(3) 2_775 . ?
S1 O11 Dy2 97.1(3) . . ?
S1 O12 Dy2 101.1(3) . . ?
S2 O13 Dy1 97.5(4) . . ?
S2 O14 Dy1 100.9(3) . . ?
S2 O15 Dy2 108.3(4) . 1_455 ?
S2 O16 Dy1 152.0(4) . 2_675 ?
S2 O16 Dy2 93.8(3) . 1_455 ?
Dy1 O16 Dy2 114.1(3) 2_675 1_455 ?
Dy1 O17 H35 121.4 . . ?
Dy1 O17 H36 120.3 . . ?
H35 O17 H36 105.4 . . ?
Dy2 O18 H37 107.4 . . ?
Dy2 O18 H38 116.2 . . ?
H37 O18 H38 97.6 . . ?
H39 O19 H40 105.2 . . ?
H41 O20 H42 104.7 . . ?
O9 S1 O11 114.0(4) . . ?
O9 S1 O12 110.6(4) . . ?
O11 S1 O12 105.9(4) . . ?
O9 S1 O10 104.9(4) . . ?
O11 S1 O10 110.9(4) . . ?
O12 S1 O10 110.7(4) . . ?
O13 S2 O15 113.6(4) . . ?
O13 S2 O14 105.8(4) . . ?
O15 S2 O14 111.1(4) . . ?
O13 S2 O16 111.1(4) . . ?
O15 S2 O16 104.7(4) . . ?
O14 S2 O16 110.6(4) . . ?
O13 S2 Dy2 129.9(3) . 1_455 ?
O15 S2 Dy2 46.0(3) . 1_455 ?
O14 S2 Dy2 123.9(3) . 1_455 ?
O16 S2 Dy2 58.7(3) . 1_455 ?
O2 C1 O1 124.9(10) . . ?
O2 C1 C2 120.1(10) . . ?
O1 C1 C2 114.9(9) . . ?
N1 C2 C3 121.3(10) . . ?
N1 C2 C1 114.2(8) . . ?
C3 C2 C1 124.5(10) . . ?
C4 C3 C2 117.9(11) . . ?
C4 C3 H3 121.0 . . ?
C2 C3 H3 121.0 . . ?
C3 C4 C5 120.1(10) . . ?
C3 C4 H4 120.0 . . ?
C5 C4 H4 120.0 . . ?
C4 C5 C6 118.4(10) . . ?
C4 C5 H5 120.8 . . ?
C6 C5 H5 120.8 . . ?
N1 C6 C5 121.2(10) . . ?
N1 C6 C7 113.8(8) . . ?
C5 C6 C7 124.9(10) . . ?
O4 C7 O3 124.4(11) . . ?
O4 C7 C6 119.7(9) . . ?
O3 C7 C6 115.9(9) . . ?
O6 C8 O5 124.7(11) . . ?
O6 C8 C9 119.0(10) . . ?
O5 C8 C9 116.2(9) . . ?
N2 C9 C10 121.5(11) . . ?
N2 C9 C8 113.1(9) . . ?
C10 C9 C8 125.4(11) . . ?
C11 C10 C9 117.2(11) . . ?
C11 C10 H10 121.4 . . ?
C9 C10 H10 121.4 . . ?
C12 C11 C10 119.7(10) . . ?
C12 C11 H11 120.2 . . ?
C10 C11 H11 120.2 . . ?
C13 C12 C11 120.0(11) . . ?
C13 C12 H12 120.0 . . ?
C11 C12 H12 120.0 . . ?
N2 C13 C12 120.9(11) . . ?
N2 C13 C14 113.6(9) . . ?
C12 C13 C14 125.4(10) . . ?
O8 C14 O7 125.2(11) . . ?
O8 C14 C13 119.6(10) . . ?
O7 C14 C13 115.3(9) . . ?
N3 C15 C16 123.6(10) . . ?
N3 C15 H15 118.2 . . ?
C16 C15 H15 118.2 . . ?
C15 C16 C17 119.1(10) . . ?
C15 C16 H16 120.5 . . ?
C17 C16 H16 120.5 . . ?
C18 C17 C16 117.9(10) . . ?
C18 C17 C32 120.9(10) . 2_776 ?
C16 C17 C32 121.0(10) . 2_776 ?
C17 C18 C19 118.7(10) . . ?
C17 C18 H18 120.7 . . ?
C19 C18 H18 120.7 . . ?
N3 C19 C18 124.5(10) . . ?
N3 C19 H19 117.7 . . ?
C18 C19 H19 117.7 . . ?
N4 C20 C21 122.8(10) . . ?
N4 C20 H20 118.6 . . ?
C21 C20 H20 118.6 . . ?
C20 C21 C22 119.6(11) . . ?
C20 C21 H21 120.2 . . ?
C22 C21 H21 120.2 . . ?
C23 C22 C21 117.9(9) . . ?
C23 C22 C27 120.1(10) . 2_666 ?
C21 C22 C27 122.0(11) . 2_666 ?
C22 C23 C24 119.5(10) . . ?
C22 C23 H23 120.3 . . ?
C24 C23 H23 120.3 . . ?
N4 C24 C23 122.6(11) . . ?
N4 C24 H24 118.7 . . ?
C23 C24 H24 118.7 . . ?
N5 C25 C26 123.7(10) . . ?
N5 C25 H25 118.2 . . ?
C26 C25 H25 118.2 . . ?
C25 C26 C27 120.0(10) . . ?
C25 C26 H26 120.0 . . ?
C27 C26 H26 120.0 . . ?
C28 C27 C26 116.5(10) . . ?
C28 C27 C22 120.1(10) . 2_666 ?
C26 C27 C22 123.3(10) . 2_666 ?
C29 C28 C27 119.5(10) . . ?
C29 C28 H28 120.3 . . ?
C27 C28 H28 120.3 . . ?
N5 C29 C28 123.7(11) . . ?
N5 C29 H29 118.1 . . ?
C28 C29 H29 118.1 . . ?
N6 C30 C31 122.2(11) . . ?
N6 C30 H30 118.9 . . ?
C31 C30 H30 118.9 . . ?
C30 C31 C32 119.5(11) . . ?
C30 C31 H31 120.2 . . ?
C32 C31 H31 120.2 . . ?
C33 C32 C31 117.6(10) . . ?
C33 C32 C17 122.2(11) . 2_776 ?
C31 C32 C17 120.1(10) . 2_776 ?
C32 C33 C34 119.4(11) . . ?
C32 C33 H33 120.3 . . ?
C34 C33 H33 120.3 . . ?
N6 C34 C33 123.7(11) . . ?
N6 C34 H34 118.1 . . ?
C33 C34 H34 118.1 . . ?

loop_
_geom_bond_atom_site_label_1
_geom_bond_atom_site_label_2
_geom_bond_distance
_geom_bond_site_symmetry_2
_geom_bond_publ_flag
Dy1 O1 2.333(7) . ?
Dy1 O3 2.358(7) . ?
Dy1 O16 2.367(7) 2_675 ?
Dy1 O17 2.384(7) . ?
Dy1 O14 2.461(6) . ?
Dy1 N1 2.465(8) . ?
Dy1 O9 2.470(7) . ?
Dy1 O13 2.562(7) . ?
Dy1 O10 2.735(7) . ?
Dy2 O5 2.316(7) . ?
Dy2 O10 2.343(7) 2_775 ?
Dy2 O7 2.345(7) . ?
Dy2 O18 2.398(6) . ?
Dy2 O15 2.444(7) 1_655 ?
Dy2 O12 2.461(6) . ?
Dy2 N2 2.465(8) . ?
Dy2 O11 2.558(7) . ?
Dy2 O16 2.762(7) 1_655 ?
Dy2 S2 3.226(3) 1_655 ?
Cu1 N3 1.907(8) . ?
Cu1 N4 1.921(8) . ?
Cu1 O2 2.260(9) . ?
Cu2 N6 1.917(8) . ?
Cu2 N5 1.931(8) . ?
Cu2 O6 2.304(8) . ?
N1 C2 1.318(13) . ?
N1 C6 1.337(12) . ?
N2 C9 1.333(14) . ?
N2 C13 1.337(13) . ?
N3 C19 1.328(14) . ?
N3 C15 1.344(14) . ?
N4 C24 1.330(14) . ?
N4 C20 1.357(14) . ?
N5 C25 1.337(14) . ?
N5 C29 1.349(13) . ?
N6 C34 1.322(14) . ?
N6 C30 1.351(14) . ?
O1 C1 1.274(12) . ?
O2 C1 1.248(13) . ?
O3 C7 1.272(12) . ?
O4 C7 1.232(13) . ?
O5 C8 1.272(12) . ?
O6 C8 1.264(13) . ?
O7 C14 1.290(12) . ?
O8 C14 1.239(13) . ?
O9 S1 1.469(7) . ?
O10 S1 1.501(7) . ?
O10 Dy2 2.343(7) 2_775 ?
O11 S1 1.470(6) . ?
O12 S1 1.478(7) . ?
O13 S2 1.457(7) . ?
O14 S2 1.488(7) . ?
O15 S2 1.473(7) . ?
O15 Dy2 2.444(7) 1_455 ?
O16 S2 1.495(7) . ?
O16 Dy1 2.367(7) 2_675 ?
O16 Dy2 2.762(7) 1_455 ?
O17 H35 0.8500 . ?
O17 H36 0.8500 . ?
O18 H37 0.8500 . ?
O18 H38 0.8499 . ?
O19 H39 0.8495 . ?
O19 H40 0.8500 . ?
O20 H41 0.8500 . ?
O20 H42 0.8500 . ?
S2 Dy2 3.226(3) 1_455 ?
C1 C2 1.489(14) . ?
C2 C3 1.416(14) . ?
C3 C4 1.380(16) . ?
C3 H3 0.9300 . ?
C4 C5 1.390(17) . ?
C4 H4 0.9300 . ?
C5 C6 1.394(14) . ?
C5 H5 0.9300 . ?
C6 C7 1.489(15) . ?
C8 C9 1.491(15) . ?
C9 C10 1.405(15) . ?
C10 C11 1.394(17) . ?
C10 H10 0.9300 . ?
C11 C12 1.370(17) . ?
C11 H11 0.9300 . ?
C12 C13 1.369(15) . ?
C12 H12 0.9300 . ?
C13 C14 1.500(16) . ?
C15 C16 1.394(14) . ?
C15 H15 0.9300 . ?
C16 C17 1.399(15) . ?
C16 H16 0.9300 . ?
C17 C18 1.372(15) . ?
C17 C32 1.486(14) 2_776 ?
C18 C19 1.408(14) . ?
C18 H18 0.9300 . ?
C19 H19 0.9300 . ?
C20 C21 1.366(14) . ?
C20 H20 0.9300 . ?
C21 C22 1.388(14) . ?
C21 H21 0.9300 . ?
C22 C23 1.379(15) . ?
C22 C27 1.482(14) 2_666 ?
C23 C24 1.392(14) . ?
C23 H23 0.9300 . ?
C24 H24 0.9300 . ?
C25 C26 1.370(14) . ?
C25 H25 0.9300 . ?
C26 C27 1.404(14) . ?
C26 H26 0.9300 . ?
C27 C28 1.397(15) . ?
C27 C22 1.482(14) 2_666 ?
C28 C29 1.377(14) . ?
C28 H28 0.9300 . ?
C29 H29 0.9300 . ?
C30 C31 1.384(14) . ?
C30 H30 0.9300 . ?
C31 C32 1.392(15) . ?
C31 H31 0.9300 . ?
C32 C33 1.375(15) . ?
C32 C17 1.486(14) 2_776 ?
C33 C34 1.380(14) . ?
C33 H33 0.9300 . ?
C34 H34 0.9300 . ?
